data_4088529
loop_
_publ_author_name
'Logan, Jessamyn R.'
'Piers, Warren E.'
'Borau-Garcia, Javier'
'Spasyuk, Denis M.'

_publ_section_title
;
 Ligand Attachment Chemistry in the Preparation of PCsp3P and PCsp2P
 Complexes of Rhodium
;
_journal_issue 9
_journal_name_full Organometallics
_journal_page_first 1279
_journal_paper_doi 10.1021/acs.organomet.6b00155
_journal_volume 35
_journal_year 2016
_chemical_formula_moiety ' 	C30 H46 F3 O3 P2 Rh S'
_chemical_formula_sum 'C90 H138 F9 O9 P6 Rh3 S3'
_chemical_formula_weight 2125.73
_space_group_crystal_system orthorhombic
_space_group_IT_number 61
_space_group_name_Hall '-P 2ac 2ab'
_space_group_name_H-M_alt 'P b c a'
_atom_sites_solution_hydrogens mixed
_audit_creation_method SHELXL-2013
_cell_angle_alpha 90
_cell_angle_beta 90
_cell_angle_gamma 90
_cell_formula_units_Z 8
_cell_length_a 31.7741(16)
_cell_length_b 20.8238(9)
_cell_length_c 34.6631(17)
_cell_measurement_reflns_used 9824
_cell_measurement_temperature 173(2)
_cell_measurement_theta_max 66.85
_cell_measurement_theta_min 2.55
_cell_volume 22935.1(19)
_computing_cell_refinement 'Bruker SAINT'
_computing_data_collection 'Bruker APEX2'
_computing_data_reduction 'Bruker SAINT'
_computing_molecular_graphics 'Bruker SHELXTL'
_computing_publication_material 'LinXTL v.  5.1.7'
_computing_structure_refinement 'SHELXL-2013 (Sheldrick 2013)'
_computing_structure_solution 'SHELXS-97 (Sheldrick 2008)'
_diffrn_ambient_temperature 173(2)
_diffrn_measured_fraction_theta_full 0.976
_diffrn_measured_fraction_theta_max 0.976
_diffrn_measurement_device_type 'Bruker APEX-II CCD'
_diffrn_measurement_method '\f and \w scans'
_diffrn_radiation_type CuK\a
_diffrn_radiation_wavelength 1.54178
_diffrn_reflns_av_R_equivalents 0.1356
_diffrn_reflns_av_unetI/netI 0.1210
_diffrn_reflns_Laue_measured_fraction_full 0.976
_diffrn_reflns_Laue_measured_fraction_max 0.976
_diffrn_reflns_limit_h_max 37
_diffrn_reflns_limit_h_min -33
_diffrn_reflns_limit_k_max 24
_diffrn_reflns_limit_k_min -20
_diffrn_reflns_limit_l_max 27
_diffrn_reflns_limit_l_min -40
_diffrn_reflns_number 126927
_diffrn_reflns_point_group_measured_fraction_full 0.976
_diffrn_reflns_point_group_measured_fraction_max 0.976
_diffrn_reflns_theta_full 66.500
_diffrn_reflns_theta_max 66.499
_diffrn_reflns_theta_min 2.549
_exptl_absorpt_coefficient_mu 5.249
_exptl_absorpt_correction_T_max 0.936
_exptl_absorpt_correction_T_min 0.821
_exptl_absorpt_correction_type multi-scan
_exptl_absorpt_process_details 'Sadabs (Sheldrick, 1996)'
_exptl_crystal_colour Yellow
_exptl_crystal_density_diffrn 1.231
_exptl_crystal_density_method 'not measured'
_exptl_crystal_description needle
_exptl_crystal_F_000 8832
_exptl_crystal_size_max 0.10
_exptl_crystal_size_mid 0.03
_exptl_crystal_size_min 0.02
_platon_squeeze_details
;
;
_refine_diff_density_max 1.959
_refine_diff_density_min -0.846
_refine_diff_density_rms 0.133
_refine_ls_extinction_method none
_refine_ls_goodness_of_fit_ref 0.888
_refine_ls_hydrogen_treatment mixed
_refine_ls_matrix_type full
_refine_ls_number_parameters 1193
_refine_ls_number_reflns 19729
_refine_ls_number_restraints 78
_refine_ls_restrained_S_all 0.888
_refine_ls_R_factor_all 0.1330
_refine_ls_R_factor_gt 0.0740
_refine_ls_shift/su_max 0.001
_refine_ls_shift/su_mean 0.000
_refine_ls_structure_factor_coef Fsqd
_refine_ls_weighting_details 'w=1/[\s^2^(Fo^2^)+(0.1025P)^2^] where P=(Fo^2^+2Fc^2^)/3'
_refine_ls_weighting_scheme calc
_refine_ls_wR_factor_gt 0.1720
_refine_ls_wR_factor_ref 0.1973
_reflns_Friedel_coverage 0.000
_reflns_number_gt 10255
_reflns_number_total 19729
_reflns_threshold_expression 'I > 2\s(I)'
_cod_data_source_file om6b00155_si_002.cif
_cod_data_source_block 4_OTF_trans
_cod_database_code 4088529
_shelx_space_group_comment
;
The symmetry employed for this shelxl refinement is uniquely defined
by the following loop, which should always be used as a source of
symmetry information in preference to the above space-group names.
They are only intended as comments.
;
_shelxl_version_number 2013-4

loop_
_space_group_symop_operation_xyz
'x, y, z'
'-x+1/2, -y, z+1/2'
'x+1/2, -y+1/2, -z'
'-x, y+1/2, -z+1/2'
'-x, -y, -z'
'x-1/2, y, -z-1/2'
'-x-1/2, y-1/2, z'
'x, -y-1/2, z-1/2'

loop_
_atom_site_label
_atom_site_type_symbol
_atom_site_fract_x
_atom_site_fract_y
_atom_site_fract_z
_atom_site_U_iso_or_equiv
_atom_site_adp_type
_atom_site_occupancy
_atom_site_site_symmetry_order
_atom_site_calc_flag
_atom_site_refinement_flags_posn
_atom_site_refinement_flags_adp
_atom_site_refinement_flags_occupancy
_atom_site_disorder_assembly
_atom_site_disorder_group
C1 C 0.0649(3) 0.2423(4) -0.0153(2) 0.039(2) Uani 1 1 d . . . . .
H1 H 0.0361 0.2601 -0.0199 0.047 Uiso 1 1 calc R U . . .
C2 C 0.0576(2) 0.1732(4) -0.0045(2) 0.0336(19) Uani 1 1 d . . . . .
C3 C 0.0324(2) 0.1347(4) -0.0294(3) 0.041(2) Uani 1 1 d . . . . .
H3 H 0.0181 0.1532 -0.0507 0.049 Uiso 1 1 calc R U . . .
C4 C 0.0295(3) 0.0681(4) -0.0216(3) 0.047(2) Uani 1 1 d . . . . .
H4 H 0.0137 0.0412 -0.0383 0.056 Uiso 1 1 calc R U . . .
C6 C 0.0711(3) 0.0797(4) 0.0358(3) 0.041(2) Uani 1 1 d . . . . .
H6 H 0.0842 0.0606 0.0576 0.050 Uiso 1 1 calc R U . . .
C7 C 0.0741(2) 0.1470(4) 0.0300(2) 0.038(2) Uani 1 1 d . . . . .
C8 C 0.1522(2) 0.1783(4) 0.0705(3) 0.037(2) Uani 1 1 d . . . . .
C9 C 0.1708(3) 0.1576(4) 0.0311(3) 0.054(3) Uani 1 1 d . . . . .
H9A H 0.1579 0.1171 0.0230 0.081 Uiso 1 1 calc R U . . .
H9B H 0.2013 0.1517 0.0337 0.081 Uiso 1 1 calc R U . . .
H9C H 0.1651 0.1908 0.0118 0.081 Uiso 1 1 calc R U . . .
C10 C 0.1578(3) 0.1243(4) 0.0990(3) 0.053(3) Uani 1 1 d . . . . .
H10A H 0.1878 0.1137 0.1012 0.079 Uiso 1 1 calc R U . . .
H10B H 0.1422 0.0865 0.0901 0.079 Uiso 1 1 calc R U . . .
H10C H 0.1471 0.1377 0.1243 0.079 Uiso 1 1 calc R U . . .
C11 C 0.1764(3) 0.2372(4) 0.0850(3) 0.049(2) Uani 1 1 d . . . . .
H11A H 0.1633 0.2531 0.1087 0.074 Uiso 1 1 calc R U . . .
H11B H 0.1758 0.2709 0.0653 0.074 Uiso 1 1 calc R U . . .
H11C H 0.2057 0.2251 0.0902 0.074 Uiso 1 1 calc R U . . .
C12 C 0.0635(3) 0.1987(4) 0.1077(2) 0.042(2) Uani 1 1 d . . . . .
C13 C 0.0532(3) 0.1294(4) 0.1219(2) 0.046(2) Uani 1 1 d . . . . .
H13A H 0.0372 0.1317 0.1460 0.069 Uiso 1 1 calc R U . . .
H13B H 0.0795 0.1059 0.1263 0.069 Uiso 1 1 calc R U . . .
H13C H 0.0365 0.1071 0.1023 0.069 Uiso 1 1 calc R U . . .
C14 C 0.0850(3) 0.2365(4) 0.1400(3) 0.048(2) Uani 1 1 d . . . . .
H14A H 0.0923 0.2795 0.1307 0.072 Uiso 1 1 calc R U . . .
H14B H 0.1107 0.2141 0.1480 0.072 Uiso 1 1 calc R U . . .
H14C H 0.0658 0.2401 0.1621 0.072 Uiso 1 1 calc R U . . .
C15 C 0.0214(3) 0.2312(4) 0.0977(3) 0.050(2) Uani 1 1 d . . . . .
H15A H 0.0008 0.2221 0.1180 0.075 Uiso 1 1 calc R U . . .
H15B H 0.0110 0.2146 0.0730 0.075 Uiso 1 1 calc R U . . .
H15C H 0.0255 0.2777 0.0956 0.075 Uiso 1 1 calc R U . . .
C16 C 0.0877(2) 0.2505(3) -0.0535(2) 0.0313(18) Uani 1 1 d . . . . .
C17 C 0.0955(3) 0.2007(4) -0.0798(3) 0.046(2) Uani 1 1 d . . . . .
H17 H 0.0898 0.1577 -0.0724 0.055 Uiso 1 1 calc R U . . .
C18 C 0.1111(3) 0.2121(4) -0.1157(3) 0.049(2) Uani 1 1 d . . . . .
H18 H 0.1153 0.1774 -0.1330 0.058 Uiso 1 1 calc R U . . .
C19 C 0.1212(3) 0.2758(4) -0.1273(3) 0.048(2) Uani 1 1 d . . . . .
H19 H 0.1311 0.2842 -0.1527 0.058 Uiso 1 1 calc R U . . .
C20 C 0.1164(3) 0.3242(4) -0.1015(2) 0.041(2) Uani 1 1 d . . . . .
H20 H 0.1238 0.3666 -0.1090 0.050 Uiso 1 1 calc R U . . .
C21 C 0.1007(2) 0.3133(4) -0.0639(2) 0.0311(18) Uani 1 1 d . . . . .
C22 C 0.0577(3) 0.4315(4) -0.0401(3) 0.038(2) Uani 1 1 d . . . . .
C23 C 0.0152(2) 0.3977(4) -0.0323(3) 0.051(2) Uani 1 1 d . . . . .
H23A H 0.0129 0.3878 -0.0047 0.076 Uiso 1 1 calc R U . . .
H23B H 0.0137 0.3579 -0.0472 0.076 Uiso 1 1 calc R U . . .
H23C H -0.0080 0.4262 -0.0399 0.076 Uiso 1 1 calc R U . . .
C24 C 0.0584(3) 0.4480(4) -0.0824(3) 0.055(3) Uani 1 1 d . . . . .
H24A H 0.0566 0.4084 -0.0976 0.082 Uiso 1 1 calc R U . . .
H24B H 0.0847 0.4704 -0.0885 0.082 Uiso 1 1 calc R U . . .
H24C H 0.0344 0.4758 -0.0885 0.082 Uiso 1 1 calc R U . . .
C25 C 0.0595(3) 0.4931(4) -0.0154(3) 0.048(2) Uani 1 1 d . . . . .
H25A H 0.0355 0.5208 -0.0218 0.071 Uiso 1 1 calc R U . . .
H25B H 0.0858 0.5161 -0.0207 0.071 Uiso 1 1 calc R U . . .
H25C H 0.0584 0.4817 0.0120 0.071 Uiso 1 1 calc R U . . .
C26 C 0.1531(2) 0.4105(4) -0.0238(3) 0.041(2) Uani 1 1 d . . . . .
C27 C 0.1866(2) 0.3565(4) -0.0272(3) 0.051(3) Uani 1 1 d . . . . .
H27A H 0.1898 0.3443 -0.0544 0.076 Uiso 1 1 calc R U . . .
H27B H 0.1776 0.3191 -0.0122 0.076 Uiso 1 1 calc R U . . .
H27C H 0.2136 0.3721 -0.0173 0.076 Uiso 1 1 calc R U . . .
C28 C 0.1585(3) 0.4412(4) 0.0164(3) 0.053(3) Uani 1 1 d . . . . .
H28A H 0.1859 0.4625 0.0179 0.080 Uiso 1 1 calc R U . . .
H28B H 0.1568 0.4078 0.0362 0.080 Uiso 1 1 calc R U . . .
H28C H 0.1361 0.4728 0.0206 0.080 Uiso 1 1 calc R U . . .
C29 C 0.1620(3) 0.4607(4) -0.0555(3) 0.050(2) Uani 1 1 d . . . . .
H29A H 0.1904 0.4782 -0.0520 0.074 Uiso 1 1 calc R U . . .
H29B H 0.1413 0.4954 -0.0537 0.074 Uiso 1 1 calc R U . . .
H29C H 0.1600 0.4402 -0.0809 0.074 Uiso 1 1 calc R U . . .
C31 C 0.0494(2) 0.0420(4) 0.0103(2) 0.038(2) Uani 1 1 d . . . . .
H31 H 0.0480 -0.0031 0.0145 0.045 Uiso 1 1 calc R U . . .
C32 C 0.3102(3) 0.2485(3) 0.1812(2) 0.039(2) Uani 1 1 d . . . . .
H32 H 0.3218 0.2680 0.2053 0.047 Uiso 1 1 calc R U . . .
C33 C 0.3240(2) 0.1777(3) 0.1838(2) 0.0288(17) Uani 1 1 d . . . . .
C34 C 0.3476(3) 0.1489(4) 0.1548(3) 0.042(2) Uani 1 1 d . . . . .
C35 C 0.3575(3) 0.0831(4) 0.1573(3) 0.043(2) Uani 1 1 d . . . . .
H35 H 0.3726 0.0626 0.1372 0.051 Uiso 1 1 calc R U . . .
C36 C 0.3447(3) 0.0477(3) 0.1901(2) 0.039(2) Uani 1 1 d . . . . .
H36 H 0.3506 0.0031 0.1917 0.047 Uiso 1 1 calc R U . . .
C37 C 0.3234(3) 0.0783(4) 0.2201(3) 0.048(2) Uani 1 1 d . . . . .
H37 H 0.3160 0.0551 0.2427 0.057 Uiso 1 1 calc R U . . .
C38 C 0.3130(2) 0.1425(4) 0.2168(2) 0.0366(19) Uani 1 1 d . . . . .
H38 H 0.2983 0.1631 0.2372 0.044 Uiso 1 1 calc R U . . .
C39 C 0.4280(2) 0.1985(4) 0.1239(3) 0.039(2) Uani 1 1 d . . . . .
C40 C 0.4377(3) 0.2339(4) 0.1615(3) 0.048(2) Uani 1 1 d . . . . .
H40A H 0.4681 0.2342 0.1659 0.071 Uiso 1 1 calc R U . . .
H40B H 0.4236 0.2121 0.1830 0.071 Uiso 1 1 calc R U . . .
H40C H 0.4274 0.2782 0.1598 0.071 Uiso 1 1 calc R U . . .
C41 C 0.4467(3) 0.1296(4) 0.1287(3) 0.057(3) Uani 1 1 d . . . . .
H41A H 0.4368 0.1021 0.1076 0.086 Uiso 1 1 calc R U . . .
H41B H 0.4375 0.1115 0.1534 0.086 Uiso 1 1 calc R U . . .
H41C H 0.4775 0.1318 0.1281 0.086 Uiso 1 1 calc R U . . .
C42 C 0.4486(3) 0.2322(4) 0.0894(2) 0.045(2) Uani 1 1 d . . . . .
H42A H 0.4382 0.2764 0.0877 0.067 Uiso 1 1 calc R U . . .
H42B H 0.4414 0.2091 0.0656 0.067 Uiso 1 1 calc R U . . .
H42C H 0.4792 0.2325 0.0928 0.067 Uiso 1 1 calc R U . . .
C43 C 0.3494(3) 0.1736(4) 0.0714(2) 0.043(2) Uani 1 1 d . . . . .
C44 C 0.3499(3) 0.2307(4) 0.0422(2) 0.048(2) Uani 1 1 d . . . . .
H44A H 0.3790 0.2447 0.0380 0.072 Uiso 1 1 calc R U . . .
H44B H 0.3334 0.2664 0.0526 0.072 Uiso 1 1 calc R U . . .
H44C H 0.3377 0.2167 0.0177 0.072 Uiso 1 1 calc R U . . .
C45 C 0.3027(3) 0.1525(4) 0.0761(3) 0.057(3) Uani 1 1 d . . . . .
H45A H 0.2865 0.1876 0.0877 0.086 Uiso 1 1 calc R U . . .
H45B H 0.3013 0.1147 0.0929 0.086 Uiso 1 1 calc R U . . .
H45C H 0.2910 0.1420 0.0508 0.086 Uiso 1 1 calc R U . . .
C46 C 0.3739(3) 0.1175(4) 0.0539(3) 0.059(3) Uani 1 1 d . . . . .
H46A H 0.4022 0.1319 0.0469 0.088 Uiso 1 1 calc R U . . .
H46B H 0.3592 0.1022 0.0308 0.088 Uiso 1 1 calc R U . . .
H46C H 0.3758 0.0826 0.0727 0.088 Uiso 1 1 calc R U . . .
C47 C 0.2648(2) 0.2624(4) 0.1838(2) 0.037(2) Uani 1 1 d . . . . .
C48 C 0.2509(3) 0.3264(4) 0.1777(2) 0.040(2) Uani 1 1 d . . . . .
C49 C 0.2092(3) 0.3429(4) 0.1843(2) 0.041(2) Uani 1 1 d . . . . .
H49 H 0.2008 0.3863 0.1811 0.050 Uiso 1 1 calc R U . . .
C50 C 0.1797(3) 0.2981(4) 0.1952(3) 0.054(2) Uani 1 1 d . . . . .
H50 H 0.1513 0.3101 0.1995 0.064 Uiso 1 1 calc R U . . .
C51 C 0.1924(3) 0.2359(4) 0.1996(3) 0.051(2) Uani 1 1 d . . . . .
H51 H 0.1721 0.2046 0.2069 0.061 Uiso 1 1 calc R U . . .
C52 C 0.2342(3) 0.2165(4) 0.1939(2) 0.041(2) Uani 1 1 d . . . . .
H52 H 0.2418 0.1726 0.1967 0.049 Uiso 1 1 calc R U . . .
C53 C 0.3038(3) 0.4407(4) 0.1926(2) 0.040(2) Uani 1 1 d . . . . .
C54 C 0.2660(3) 0.4688(4) 0.2138(2) 0.050(2) Uani 1 1 d . . . . .
H54A H 0.2503 0.4342 0.2265 0.074 Uiso 1 1 calc R U . . .
H54B H 0.2476 0.4907 0.1953 0.074 Uiso 1 1 calc R U . . .
H54C H 0.2757 0.4996 0.2332 0.074 Uiso 1 1 calc R U . . .
C55 C 0.3297(3) 0.4945(4) 0.1751(3) 0.054(3) Uani 1 1 d . . . . .
H55A H 0.3368 0.5258 0.1952 0.081 Uiso 1 1 calc R U . . .
H55B H 0.3133 0.5157 0.1548 0.081 Uiso 1 1 calc R U . . .
H55C H 0.3556 0.4768 0.1640 0.081 Uiso 1 1 calc R U . . .
C56 C 0.3321(3) 0.4064(4) 0.2216(3) 0.058(3) Uani 1 1 d . . . . .
H56A H 0.3569 0.3892 0.2084 0.087 Uiso 1 1 calc R U . . .
H56B H 0.3164 0.3710 0.2336 0.087 Uiso 1 1 calc R U . . .
H56C H 0.3410 0.4368 0.2416 0.087 Uiso 1 1 calc R U . . .
C57 C 0.2638(3) 0.4168(4) 0.1122(2) 0.041(2) Uani 1 1 d . . . . .
C58 C 0.2391(3) 0.3646(4) 0.0912(3) 0.051(2) Uani 1 1 d . . . . .
H58A H 0.2274 0.3821 0.0673 0.077 Uiso 1 1 calc R U . . .
H58B H 0.2161 0.3494 0.1078 0.077 Uiso 1 1 calc R U . . .
H58C H 0.2579 0.3287 0.0851 0.077 Uiso 1 1 calc R U . . .
C59 C 0.2336(3) 0.4735(4) 0.1197(3) 0.048(2) Uani 1 1 d . . . . .
H59A H 0.2497 0.5103 0.1295 0.072 Uiso 1 1 calc R U . . .
H59B H 0.2125 0.4609 0.1388 0.072 Uiso 1 1 calc R U . . .
H59C H 0.2196 0.4855 0.0955 0.072 Uiso 1 1 calc R U . . .
C60 C 0.2981(3) 0.4408(4) 0.0848(2) 0.045(2) Uani 1 1 d . . . . .
H60A H 0.3182 0.4061 0.0798 0.068 Uiso 1 1 calc R U . . .
H60B H 0.3128 0.4772 0.0966 0.068 Uiso 1 1 calc R U . . .
H60C H 0.2853 0.4545 0.0604 0.068 Uiso 1 1 calc R U . . .
C62 C 0.3744(2) 0.2533(4) 0.3842(2) 0.037(2) Uani 1 1 d . . . . .
H62 H 0.3922 0.2317 0.3643 0.044 Uiso 1 1 calc R U . . .
C63 C 0.3725(3) 0.3242(4) 0.3707(2) 0.042(2) Uani 1 1 d . . . . .
C64 C 0.3342(2) 0.3546(4) 0.3666(2) 0.037(2) Uani 1 1 d . . . . .
C65 C 0.3343(3) 0.4209(4) 0.3567(3) 0.046(2) Uani 1 1 d . . . . .
H65 H 0.3086 0.4440 0.3558 0.056 Uiso 1 1 calc R U . . .
C66 C 0.3719(3) 0.4518(4) 0.3484(3) 0.052(3) Uani 1 1 d . . . . .
H66 H 0.3714 0.4956 0.3409 0.063 Uiso 1 1 calc R U . . .
C67 C 0.4098(3) 0.4202(4) 0.3509(3) 0.052(2) Uani 1 1 d . . . . .
H67 H 0.4353 0.4421 0.3455 0.062 Uiso 1 1 calc R U . . .
C68 C 0.4102(3) 0.3563(4) 0.3615(3) 0.047(2) Uani 1 1 d . . . . .
H68 H 0.4362 0.3337 0.3625 0.056 Uiso 1 1 calc R U . . .
C69 C 0.2592(3) 0.3344(4) 0.4147(3) 0.048(2) Uani 1 1 d . . . . .
C70 C 0.2910(4) 0.3495(4) 0.4461(3) 0.066(3) Uani 1 1 d . . . . .
H70A H 0.2770 0.3727 0.4671 0.100 Uiso 1 1 calc R U . . .
H70B H 0.3135 0.3762 0.4355 0.100 Uiso 1 1 calc R U . . .
H70C H 0.3029 0.3094 0.4561 0.100 Uiso 1 1 calc R U . . .
C71 C 0.2296(3) 0.2810(4) 0.4286(3) 0.050(2) Uani 1 1 d . . . . .
H71A H 0.2144 0.2955 0.4516 0.075 Uiso 1 1 calc R U . . .
H71B H 0.2461 0.2426 0.4349 0.075 Uiso 1 1 calc R U . . .
H71C H 0.2094 0.2706 0.4082 0.075 Uiso 1 1 calc R U . . .
C72 C 0.2328(3) 0.3954(4) 0.4072(3) 0.067(3) Uani 1 1 d . . . . .
H72A H 0.2162 0.4055 0.4302 0.100 Uiso 1 1 calc R U . . .
H72B H 0.2140 0.3881 0.3853 0.100 Uiso 1 1 calc R U . . .
H72C H 0.2517 0.4314 0.4014 0.100 Uiso 1 1 calc R U . . .
C73 C 0.2583(3) 0.3126(3) 0.3256(3) 0.041(2) Uani 1 1 d . . . . .
C74 C 0.2147(3) 0.2812(4) 0.3306(3) 0.046(2) Uani 1 1 d . . . . .
H74A H 0.2011 0.2768 0.3053 0.069 Uiso 1 1 calc R U . . .
H74B H 0.1972 0.3082 0.3473 0.069 Uiso 1 1 calc R U . . .
H74C H 0.2180 0.2387 0.3423 0.069 Uiso 1 1 calc R U . . .
C75 C 0.2510(3) 0.3820(4) 0.3099(2) 0.046(2) Uani 1 1 d . . . . .
H75A H 0.2349 0.3799 0.2858 0.068 Uiso 1 1 calc R U . . .
H75B H 0.2782 0.4026 0.3051 0.068 Uiso 1 1 calc R U . . .
H75C H 0.2352 0.4069 0.3291 0.068 Uiso 1 1 calc R U . . .
C76 C 0.2834(3) 0.2750(4) 0.2952(3) 0.047(2) Uani 1 1 d . . . . .
H76A H 0.2885 0.2312 0.3046 0.070 Uiso 1 1 calc R U . . .
H76B H 0.3103 0.2964 0.2906 0.070 Uiso 1 1 calc R U . . .
H76C H 0.2673 0.2732 0.2711 0.070 Uiso 1 1 calc R U . . .
C77 C 0.3980(2) 0.2424(4) 0.4213(2) 0.0354(19) Uani 1 1 d . . . . .
C78 C 0.3990(3) 0.1799(4) 0.4362(3) 0.041(2) Uani 1 1 d . . . . .
C79 C 0.4230(3) 0.1663(5) 0.4689(3) 0.050(2) Uani 1 1 d . . . . .
H79 H 0.4241 0.1235 0.4783 0.060 Uiso 1 1 calc R U . . .
C80 C 0.4447(3) 0.2130(5) 0.4877(3) 0.052(2) Uani 1 1 d . . . . .
H80 H 0.4608 0.2034 0.5101 0.063 Uiso 1 1 calc R U . . .
C81 C 0.4426(3) 0.2748(5) 0.4734(3) 0.049(2) Uani 1 1 d . . . . .
H81 H 0.4578 0.3078 0.4863 0.059 Uiso 1 1 calc R U . . .
C82 C 0.4192(3) 0.2906(4) 0.4411(2) 0.043(2) Uani 1 1 d . . . . .
H82 H 0.4176 0.3339 0.4326 0.052 Uiso 1 1 calc R U . . .
C83 C 0.3311(3) 0.0887(4) 0.4565(3) 0.042(2) Uani 1 1 d . . . . .
C84 C 0.3536(3) 0.0335(4) 0.4782(3) 0.051(2) Uani 1 1 d . . . . .
H84A H 0.3365 0.0201 0.5003 0.077 Uiso 1 1 calc R U . . .
H84B H 0.3811 0.0485 0.4874 0.077 Uiso 1 1 calc R U . . .
H84C H 0.3576 -0.0030 0.4608 0.077 Uiso 1 1 calc R U . . .
C85 C 0.2888(3) 0.0630(4) 0.4415(3) 0.051(2) Uani 1 1 d . . . . .
H85A H 0.2728 0.0442 0.4630 0.076 Uiso 1 1 calc R U . . .
H85B H 0.2939 0.0301 0.4219 0.076 Uiso 1 1 calc R U . . .
H85C H 0.2726 0.0983 0.4302 0.076 Uiso 1 1 calc R U . . .
C86 C 0.3210(3) 0.1406(4) 0.4862(3) 0.049(2) Uani 1 1 d . . . . .
H86A H 0.3108 0.1792 0.4730 0.074 Uiso 1 1 calc R U . . .
H86B H 0.3465 0.1510 0.5009 0.074 Uiso 1 1 calc R U . . .
H86C H 0.2992 0.1249 0.5039 0.074 Uiso 1 1 calc R U . . .
C87 C 0.3916(3) 0.0648(4) 0.3877(3) 0.050(2) Uani 1 1 d . . . . .
C88 C 0.3643(3) 0.0069(4) 0.3755(3) 0.059(3) Uani 1 1 d . . . . .
H88A H 0.3384 0.0224 0.3634 0.088 Uiso 1 1 calc R U . . .
H88B H 0.3573 -0.0188 0.3983 0.088 Uiso 1 1 calc R U . . .
H88C H 0.3800 -0.0196 0.3571 0.088 Uiso 1 1 calc R U . . .
C89 C 0.4298(3) 0.0402(5) 0.4092(3) 0.071(3) Uani 1 1 d . . . . .
H89A H 0.4441 0.0076 0.3936 0.106 Uiso 1 1 calc R U . . .
H89B H 0.4210 0.0213 0.4338 0.106 Uiso 1 1 calc R U . . .
H89C H 0.4492 0.0759 0.4142 0.106 Uiso 1 1 calc R U . . .
C90 C 0.4072(4) 0.0994(4) 0.3499(3) 0.079(4) Uani 1 1 d . . . . .
H90A H 0.4243 0.0696 0.3347 0.118 Uiso 1 1 calc R U . . .
H90B H 0.4241 0.1370 0.3569 0.118 Uiso 1 1 calc R U . . .
H90C H 0.3828 0.1131 0.3347 0.118 Uiso 1 1 calc R U . . .
C91 C 0.2094(3) 0.1024(4) 0.3115(3) 0.057(3) Uani 1 1 d . . . . .
F4 F 0.48181(19) 0.4712(3) 0.1217(3) 0.116(3) Uani 1 1 d . . . . .
F5 F 0.48435(17) 0.3687(3) 0.12783(18) 0.0748(18) Uani 1 1 d . . . . .
F6 F 0.4474(2) 0.4243(4) 0.1665(2) 0.103(2) Uani 1 1 d . . . . .
F7 F 0.21267(19) 0.1480(3) 0.28496(18) 0.0778(18) Uani 1 1 d . . . . .
F8 F 0.19956(19) 0.0479(2) 0.29225(16) 0.0751(18) Uani 1 1 d . . . . .
F9 F 0.17810(17) 0.1151(3) 0.33363(19) 0.0744(17) Uani 1 1 d . . . . .
O4 O 0.39042(16) 0.3633(2) 0.1144(2) 0.0562(19) Uani 1 1 d D . . . .
O5 O 0.3958(2) 0.4764(3) 0.1008(2) 0.068(2) Uani 1 1 d . . . . .
O6 O 0.4326(2) 0.3991(3) 0.0609(2) 0.067(2) Uani 1 1 d . . . . .
O7 O 0.26058(18) 0.1468(3) 0.36231(19) 0.0536(17) Uani 1 1 d . . . . .
O8 O 0.2898(2) 0.0890(4) 0.3085(2) 0.092(3) Uani 1 1 d . . . . .
O9 O 0.2511(2) 0.0320(3) 0.35748(19) 0.068(2) Uani 1 1 d . . . . .
P1 P 0.09600(6) 0.20426(9) 0.06238(6) 0.0344(5) Uani 1 1 d . . . . .
P2 P 0.09932(6) 0.37195(9) -0.02496(6) 0.0335(5) Uani 1 1 d . . . . .
P3 P 0.36850(7) 0.20272(9) 0.11907(6) 0.0358(5) Uani 1 1 d D . . . .
P4 P 0.29017(6) 0.37884(9) 0.15519(6) 0.0338(5) Uani 1 1 d D . . . .
P5 P 0.35981(7) 0.12585(10) 0.41456(7) 0.0374(5) Uani 1 1 d . . . . .
P6 P 0.28851(7) 0.30405(9) 0.37155(6) 0.0345(5) Uani 1 1 d . . . . .
Rh1 Rh 0.08998(2) 0.29926(3) 0.02748(2) 0.03548(16) Uani 1 1 d D . . . .
Rh2 Rh 0.33966(2) 0.29997(3) 0.13744(2) 0.03452(16) Uani 1 1 d D . . . .
Rh3 Rh 0.31861(2) 0.20419(3) 0.38217(2) 0.03734(17) Uani 1 1 d D . . . .
S3 S 0.25881(8) 0.09044(11) 0.33767(7) 0.0513(6) Uani 1 1 d . . . . .
C61 C 0.4585(4) 0.4204(5) 0.1292(3) 0.065(3) Uani 1 1 d . . . . .
S2 S 0.41462(7) 0.41464(10) 0.09743(8) 0.0534(7) Uani 1 1 d . . . . .
O1 O 0.0897(2) 0.3653(3) 0.07985(19) 0.066(2) Uani 1 1 d . . . . .
C30A C 0.0548(6) 0.4162(8) 0.1388(8) 0.089(5) Uani 0.706(9) 1 d D U P A 1
O2A O 0.0840(7) 0.4808(11) 0.0822(8) 0.080(7) Uani 0.706(9) 1 d . U P A 1
F2A F 0.0910(4) 0.4097(5) 0.1593(3) 0.106(4) Uani 0.706(9) 1 d D U P A 1
S1A S 0.0654(2) 0.42004(18) 0.08832(14) 0.0657(17) Uani 0.706(9) 1 d . . P A 1
O3A O 0.0229(4) 0.4135(7) 0.0726(4) 0.124(6) Uani 0.706(9) 1 d . . P A 1
F1A F 0.0338(5) 0.4697(7) 0.1495(6) 0.096(5) Uani 0.706(9) 1 d D U P A 1
F3A F 0.0293(5) 0.3660(7) 0.1462(4) 0.074(4) Uani 0.706(9) 1 d D U P A 1
C30B C 0.0514(15) 0.4190(17) 0.1341(14) 0.090(6) Uani 0.294(9) 1 d D U P A 2
F2B F 0.0165(9) 0.4276(12) 0.1126(9) 0.114(7) Uani 0.294(9) 1 d D U P A 2
F3B F 0.0400(13) 0.3712(17) 0.1581(10) 0.076(7) Uani 0.294(9) 1 d D U P A 2
S1B S 0.0931(3) 0.4182(4) 0.1034(3) 0.044(3) Uani 0.294(9) 1 d . . P A 2
O3B O 0.1210(7) 0.4049(13) 0.1303(8) 0.078(9) Uani 0.294(9) 1 d . . P A 2
F1B F 0.0512(14) 0.4704(17) 0.1578(13) 0.092(7) Uani 0.294(9) 1 d D U P A 2
O2B O 0.1042(19) 0.474(3) 0.089(2) 0.099(17) Uani 0.294(9) 1 d . U P A 2
H1M H 0.1297(10) 0.284(3) 0.016(2) 0.05(2) Uiso 1 1 d D . . . .
H3M H 0.3192(19) 0.213(3) 0.4186(6) 0.029(19) Uiso 1 1 d D . . . .
H2M H 0.3212(5) 0.3002(7) 0.1057(6) 0.07(3) Uiso 1 1 d D . . . .

loop_
_atom_site_aniso_label
_atom_site_aniso_U_11
_atom_site_aniso_U_22
_atom_site_aniso_U_33
_atom_site_aniso_U_23
_atom_site_aniso_U_13
_atom_site_aniso_U_12
C1 0.053(5) 0.024(4) 0.039(5) 0.006(4) 0.008(4) 0.004(4)
C2 0.037(4) 0.030(4) 0.033(5) 0.002(4) 0.007(4) -0.002(3)
C3 0.045(5) 0.034(5) 0.044(6) 0.000(4) -0.002(4) -0.002(4)
C4 0.043(5) 0.038(5) 0.059(7) -0.018(5) 0.009(5) -0.010(4)
C6 0.049(5) 0.023(4) 0.052(6) -0.002(4) -0.004(4) -0.001(4)
C7 0.040(4) 0.042(5) 0.033(5) -0.005(4) -0.001(4) -0.009(4)
C8 0.037(4) 0.025(4) 0.050(6) 0.010(4) -0.005(4) 0.002(3)
C9 0.064(6) 0.039(5) 0.059(7) -0.003(5) 0.003(5) 0.005(4)
C10 0.052(5) 0.037(5) 0.070(7) 0.013(5) -0.020(5) 0.001(4)
C11 0.060(6) 0.031(5) 0.057(6) 0.009(5) -0.015(5) -0.010(4)
C12 0.064(5) 0.027(4) 0.035(5) 0.002(4) -0.005(4) -0.006(4)
C13 0.062(6) 0.036(5) 0.040(5) 0.016(4) -0.001(5) -0.002(4)
C14 0.069(6) 0.034(5) 0.041(6) 0.003(4) 0.001(5) -0.003(4)
C15 0.067(6) 0.039(5) 0.044(6) -0.008(5) -0.002(5) 0.000(4)
C16 0.039(4) 0.029(4) 0.026(5) -0.003(4) 0.002(4) -0.003(3)
C17 0.054(5) 0.031(5) 0.053(6) -0.004(5) 0.006(5) -0.007(4)
C18 0.061(6) 0.037(5) 0.048(6) -0.013(5) 0.008(5) -0.002(4)
C19 0.057(6) 0.043(5) 0.045(6) 0.002(5) 0.026(5) -0.006(4)
C20 0.057(5) 0.031(4) 0.036(5) 0.003(4) 0.011(4) 0.001(4)
C21 0.043(4) 0.036(5) 0.015(4) 0.006(3) 0.008(3) 0.005(3)
C22 0.048(5) 0.023(4) 0.044(6) -0.001(4) -0.001(4) 0.001(4)
C23 0.044(5) 0.033(5) 0.074(7) -0.002(5) -0.001(5) 0.006(4)
C24 0.060(6) 0.056(6) 0.049(7) 0.011(5) -0.004(5) 0.005(5)
C25 0.061(6) 0.024(4) 0.058(7) 0.001(4) 0.000(5) 0.004(4)
C26 0.041(5) 0.029(4) 0.052(6) 0.005(4) 0.002(4) -0.005(4)
C27 0.030(4) 0.043(5) 0.079(8) 0.006(5) 0.012(5) -0.001(4)
C28 0.051(5) 0.051(6) 0.057(7) -0.010(5) -0.002(5) -0.009(5)
C29 0.050(5) 0.031(5) 0.068(7) 0.028(5) 0.005(5) 0.000(4)
C31 0.042(5) 0.029(4) 0.042(5) 0.002(4) 0.006(4) -0.002(4)
C32 0.056(5) 0.025(4) 0.037(5) -0.004(4) 0.006(4) -0.004(4)
C33 0.036(4) 0.024(4) 0.026(4) -0.001(3) 0.004(4) -0.003(3)
C34 0.053(5) 0.029(4) 0.043(6) 0.001(4) 0.008(4) 0.007(4)
C35 0.055(5) 0.027(4) 0.046(6) 0.002(4) 0.016(5) -0.002(4)
C36 0.056(5) 0.018(4) 0.044(5) 0.010(4) 0.003(4) -0.004(4)
C37 0.060(6) 0.039(5) 0.043(6) 0.006(5) 0.006(5) 0.000(4)
C38 0.041(5) 0.036(5) 0.032(5) 0.007(4) 0.001(4) -0.004(4)
C39 0.040(4) 0.030(4) 0.049(6) -0.002(4) 0.001(4) 0.007(4)
C40 0.044(5) 0.050(5) 0.049(6) 0.010(5) 0.000(4) 0.001(4)
C41 0.065(6) 0.043(5) 0.064(7) 0.014(5) -0.001(5) 0.012(5)
C42 0.063(6) 0.027(4) 0.044(6) 0.000(4) 0.001(5) -0.004(4)
C43 0.065(6) 0.031(4) 0.032(5) 0.006(4) -0.002(4) 0.004(4)
C44 0.066(6) 0.041(5) 0.038(6) 0.003(4) -0.007(5) 0.006(4)
C45 0.082(7) 0.030(5) 0.060(7) -0.004(5) -0.017(6) -0.006(5)
C46 0.091(7) 0.031(5) 0.054(7) -0.018(5) -0.008(6) 0.013(5)
C47 0.041(5) 0.031(4) 0.038(5) -0.002(4) 0.005(4) -0.005(4)
C48 0.051(5) 0.031(4) 0.037(5) 0.001(4) -0.001(4) -0.004(4)
C49 0.045(5) 0.046(5) 0.034(5) -0.004(4) 0.006(4) 0.002(4)
C50 0.044(5) 0.053(6) 0.063(7) 0.003(6) 0.009(5) 0.000(5)
C51 0.055(6) 0.047(6) 0.052(6) 0.008(5) 0.012(5) -0.014(5)
C52 0.049(5) 0.031(4) 0.043(6) 0.002(4) -0.006(4) -0.001(4)
C53 0.058(5) 0.023(4) 0.040(5) 0.008(4) 0.002(4) -0.011(4)
C54 0.086(7) 0.032(5) 0.031(5) -0.003(4) 0.002(5) 0.000(5)
C55 0.066(6) 0.045(5) 0.051(6) -0.005(5) 0.007(5) -0.010(5)
C56 0.086(7) 0.029(5) 0.059(7) -0.003(5) -0.021(6) -0.009(5)
C57 0.059(5) 0.027(4) 0.037(5) -0.003(4) 0.012(4) -0.003(4)
C58 0.063(6) 0.042(5) 0.049(6) 0.002(5) -0.021(5) -0.009(4)
C59 0.066(6) 0.038(5) 0.040(6) 0.004(4) 0.006(5) 0.010(4)
C60 0.056(6) 0.036(5) 0.043(6) -0.004(4) 0.003(5) 0.001(4)
C62 0.033(4) 0.038(5) 0.039(5) 0.006(4) 0.007(4) -0.005(4)
C63 0.062(6) 0.025(4) 0.038(6) -0.002(4) -0.012(4) -0.006(4)
C64 0.037(4) 0.036(5) 0.039(5) 0.003(4) -0.003(4) -0.010(4)
C65 0.062(6) 0.022(4) 0.055(6) 0.000(4) -0.012(5) 0.003(4)
C66 0.081(7) 0.021(4) 0.054(7) 0.006(4) -0.008(5) -0.012(4)
C67 0.064(6) 0.049(6) 0.043(6) -0.002(5) -0.009(5) -0.015(5)
C68 0.057(6) 0.038(5) 0.047(6) 0.005(4) -0.006(5) 0.001(4)
C69 0.080(7) 0.026(4) 0.037(5) 0.006(4) 0.009(5) -0.002(4)
C70 0.137(10) 0.030(5) 0.033(6) 0.003(4) 0.001(6) -0.010(6)
C71 0.073(6) 0.040(5) 0.037(5) 0.007(4) 0.026(5) 0.011(4)
C72 0.106(8) 0.042(6) 0.052(7) 0.004(5) 0.037(6) 0.011(6)
C73 0.056(5) 0.026(4) 0.040(5) 0.008(4) 0.007(4) -0.005(4)
C74 0.050(5) 0.037(5) 0.052(6) 0.009(4) -0.004(5) -0.010(4)
C75 0.063(6) 0.030(4) 0.043(6) 0.010(4) -0.010(5) 0.008(4)
C76 0.069(6) 0.029(4) 0.042(6) -0.011(4) 0.004(5) -0.003(4)
C77 0.036(4) 0.031(4) 0.039(5) 0.001(4) -0.001(4) 0.002(3)
C78 0.043(5) 0.038(5) 0.040(5) -0.002(4) 0.003(4) 0.001(4)
C79 0.043(5) 0.055(6) 0.051(6) 0.007(5) -0.014(5) -0.002(4)
C80 0.041(5) 0.074(7) 0.042(6) 0.004(5) 0.002(4) 0.003(5)
C81 0.044(5) 0.065(6) 0.039(6) -0.002(5) -0.006(4) -0.003(4)
C82 0.052(5) 0.038(5) 0.040(5) 0.007(4) -0.009(4) 0.004(4)
C83 0.059(6) 0.030(4) 0.038(5) -0.004(4) 0.004(4) 0.015(4)
C84 0.068(6) 0.041(5) 0.045(6) 0.013(5) 0.012(5) 0.009(5)
C85 0.075(7) 0.026(4) 0.051(6) -0.001(4) -0.001(5) -0.001(4)
C86 0.063(6) 0.043(5) 0.041(6) 0.009(5) 0.003(5) 0.004(4)
C87 0.069(6) 0.032(5) 0.049(6) 0.001(5) 0.023(5) 0.005(4)
C88 0.079(7) 0.036(5) 0.060(7) -0.011(5) 0.008(6) 0.010(5)
C89 0.067(7) 0.081(8) 0.064(8) -0.010(6) 0.016(6) 0.028(6)
C90 0.121(9) 0.038(6) 0.078(9) 0.009(6) 0.047(7) 0.013(6)
C91 0.088(8) 0.031(5) 0.051(7) -0.003(5) 0.004(6) -0.005(5)
F4 0.077(4) 0.055(4) 0.217(9) 0.002(5) -0.003(5) -0.033(3)
F5 0.068(4) 0.056(4) 0.100(5) -0.003(4) -0.004(3) 0.005(3)
F6 0.114(5) 0.125(6) 0.072(5) -0.032(5) 0.004(4) 0.004(5)
F7 0.108(5) 0.058(4) 0.068(4) 0.012(3) -0.024(4) -0.005(3)
F8 0.117(5) 0.049(3) 0.060(4) -0.025(3) -0.016(4) -0.008(3)
F9 0.065(4) 0.074(4) 0.084(5) -0.015(4) 0.006(3) -0.002(3)
O4 0.039(3) 0.029(3) 0.101(6) 0.025(3) 0.028(3) -0.005(3)
O5 0.073(4) 0.026(3) 0.105(6) 0.011(4) 0.023(4) 0.002(3)
O6 0.086(5) 0.055(4) 0.060(5) 0.005(4) 0.031(4) 0.003(4)
O7 0.065(4) 0.029(3) 0.067(5) 0.006(3) -0.021(3) -0.002(3)
O8 0.085(5) 0.124(7) 0.066(6) 0.022(5) 0.026(4) 0.032(5)
O9 0.127(6) 0.024(3) 0.052(4) 0.005(3) -0.023(4) -0.007(4)
P1 0.0471(12) 0.0203(9) 0.0358(12) 0.0013(10) -0.0047(9) -0.0022(9)
P2 0.0436(12) 0.0215(10) 0.0353(12) 0.0039(10) 0.0028(10) -0.0018(8)
P3 0.0493(12) 0.0211(10) 0.0371(12) 0.0006(10) 0.0046(10) 0.0023(9)
P4 0.0394(11) 0.0242(10) 0.0377(13) -0.0026(10) 0.0019(10) 0.0019(9)
P5 0.0481(12) 0.0252(11) 0.0390(13) 0.0065(10) 0.0018(11) 0.0071(9)
P6 0.0478(11) 0.0211(10) 0.0348(12) 0.0024(10) -0.0004(9) 0.0011(9)
Rh1 0.0499(3) 0.0207(3) 0.0358(4) 0.0017(3) -0.0009(3) -0.0030(3)
Rh2 0.0433(3) 0.0217(3) 0.0386(4) 0.0007(3) 0.0052(3) -0.0009(3)
Rh3 0.0502(4) 0.0225(3) 0.0393(4) 0.0038(3) -0.0058(3) -0.0017(3)
S3 0.0686(15) 0.0375(12) 0.0478(15) 0.0052(12) 0.0077(13) 0.0021(11)
C61 0.093(8) 0.037(6) 0.064(8) -0.011(6) 0.026(6) -0.018(5)
S2 0.0592(14) 0.0302(11) 0.0708(18) 0.0087(12) 0.0185(13) -0.0023(10)
O1 0.127(6) 0.025(3) 0.046(4) 0.000(3) 0.017(4) -0.004(4)
C30A 0.140(14) 0.043(8) 0.086(12) -0.007(9) 0.009(10) -0.003(9)
O2A 0.15(2) 0.013(5) 0.073(12) 0.002(7) 0.053(14) 0.004(10)
F2A 0.144(9) 0.103(7) 0.069(7) -0.029(6) -0.016(7) -0.006(7)
S1A 0.105(5) 0.035(2) 0.057(3) 0.0041(19) 0.014(3) 0.003(2)
O3A 0.107(10) 0.143(12) 0.122(14) 0.039(10) -0.060(9) 0.018(9)
F1A 0.148(12) 0.051(6) 0.089(11) -0.019(6) 0.045(9) 0.016(7)
F3A 0.115(9) 0.053(6) 0.056(9) 0.000(6) 0.009(6) -0.020(5)
C30B 0.139(15) 0.043(10) 0.087(14) -0.005(11) 0.007(12) -0.002(11)
F2B 0.147(14) 0.097(12) 0.097(14) 0.007(12) 0.008(13) 0.006(12)
F3B 0.131(15) 0.039(10) 0.058(14) -0.024(10) 0.021(12) -0.008(11)
S1B 0.048(6) 0.032(4) 0.053(6) -0.008(4) 0.009(5) -0.012(4)
O3B 0.047(14) 0.11(2) 0.08(2) -0.058(17) -0.019(15) 0.009(14)
F1B 0.153(17) 0.052(11) 0.069(13) -0.014(10) 0.035(13) -0.003(12)
O2B 0.16(4) 0.03(2) 0.10(3) -0.02(2) 0.03(3) -0.03(3)

loop_
_atom_type_symbol
_atom_type_description
_atom_type_scat_dispersion_real
_atom_type_scat_dispersion_imag
_atom_type_scat_source
C C 0.0181 0.0091 'International Tables Vol C Tables 4.2.6.8 and 6.1.1.4'
H H 0.0000 0.0000 'International Tables Vol C Tables 4.2.6.8 and 6.1.1.4'
F F 0.0727 0.0534 'International Tables Vol C Tables 4.2.6.8 and 6.1.1.4'
O O 0.0492 0.0322 'International Tables Vol C Tables 4.2.6.8 and 6.1.1.4'
P P 0.2955 0.4335 'International Tables Vol C Tables 4.2.6.8 and 6.1.1.4'
Rh Rh 0.0927 3.6045 'International Tables Vol C Tables 4.2.6.8 and 6.1.1.4'
S S 0.3331 0.5567 'International Tables Vol C Tables 4.2.6.8 and 6.1.1.4'

loop_
_geom_angle_atom_site_label_1
_geom_angle_atom_site_label_2
_geom_angle_atom_site_label_3
_geom_angle
C2 C1 C16 113.5(6)
C2 C1 Rh1 115.6(6)
C16 C1 Rh1 112.2(5)
C2 C1 H1 104.7
C16 C1 H1 104.7
Rh1 C1 H1 104.7
C7 C2 C3 120.2(7)
C7 C2 C1 121.4(7)
C3 C2 C1 118.4(7)
C4 C3 C2 118.3(8)
C4 C3 H3 120.9
C2 C3 H3 120.9
C31 C4 C3 120.4(8)
C31 C4 H4 119.8
C3 C4 H4 119.8
C31 C6 C7 120.6(8)
C31 C6 H6 119.7
C7 C6 H6 119.7
C2 C7 C6 118.4(8)
C2 C7 P1 114.9(6)
C6 C7 P1 126.7(7)
C10 C8 C11 108.7(7)
C10 C8 C9 108.9(7)
C11 C8 C9 108.6(7)
C10 C8 P1 115.1(6)
C11 C8 P1 107.2(5)
C9 C8 P1 108.2(6)
C8 C9 H9A 109.5
C8 C9 H9B 109.5
H9A C9 H9B 109.5
C8 C9 H9C 109.5
H9A C9 H9C 109.5
H9B C9 H9C 109.5
C8 C10 H10A 109.5
C8 C10 H10B 109.5
H10A C10 H10B 109.5
C8 C10 H10C 109.5
H10A C10 H10C 109.5
H10B C10 H10C 109.5
C8 C11 H11A 109.5
C8 C11 H11B 109.5
H11A C11 H11B 109.5
C8 C11 H11C 109.5
H11A C11 H11C 109.5
H11B C11 H11C 109.5
C14 C12 C15 109.1(7)
C14 C12 C13 109.8(7)
C15 C12 C13 107.2(7)
C14 C12 P1 109.6(6)
C15 C12 P1 105.1(6)
C13 C12 P1 115.8(6)
C12 C13 H13A 109.5
C12 C13 H13B 109.5
H13A C13 H13B 109.5
C12 C13 H13C 109.5
H13A C13 H13C 109.5
H13B C13 H13C 109.5
C12 C14 H14A 109.5
C12 C14 H14B 109.5
H14A C14 H14B 109.5
C12 C14 H14C 109.5
H14A C14 H14C 109.5
H14B C14 H14C 109.5
C12 C15 H15A 109.5
C12 C15 H15B 109.5
H15A C15 H15B 109.5
C12 C15 H15C 109.5
H15A C15 H15C 109.5
H15B C15 H15C 109.5
C17 C16 C21 117.7(7)
C17 C16 C1 124.6(7)
C21 C16 C1 117.6(6)
C18 C17 C16 122.0(8)
C18 C17 H17 119.0
C16 C17 H17 119.0
C17 C18 C19 120.4(8)
C17 C18 H18 119.8
C19 C18 H18 119.8
C20 C19 C18 118.6(8)
C20 C19 H19 120.7
C18 C19 H19 120.7
C19 C20 C21 122.0(8)
C19 C20 H20 119.0
C21 C20 H20 119.0
C20 C21 C16 118.9(7)
C20 C21 P2 125.8(6)
C16 C21 P2 115.0(5)
C24 C22 C25 110.5(7)
C24 C22 C23 106.8(7)
C25 C22 C23 108.3(7)
C24 C22 P2 114.1(6)
C25 C22 P2 111.4(6)
C23 C22 P2 105.4(5)
C22 C23 H23A 109.5
C22 C23 H23B 109.5
H23A C23 H23B 109.5
C22 C23 H23C 109.5
H23A C23 H23C 109.5
H23B C23 H23C 109.5
C22 C24 H24A 109.5
C22 C24 H24B 109.5
H24A C24 H24B 109.5
C22 C24 H24C 109.5
H24A C24 H24C 109.5
H24B C24 H24C 109.5
C22 C25 H25A 109.5
C22 C25 H25B 109.5
H25A C25 H25B 109.5
C22 C25 H25C 109.5
H25A C25 H25C 109.5
H25B C25 H25C 109.5
C28 C26 C29 110.0(7)
C28 C26 C27 107.2(7)
C29 C26 C27 108.0(7)
C28 C26 P2 107.2(6)
C29 C26 P2 115.9(6)
C27 C26 P2 108.2(5)
C26 C27 H27A 109.5
C26 C27 H27B 109.5
H27A C27 H27B 109.5
C26 C27 H27C 109.5
H27A C27 H27C 109.5
H27B C27 H27C 109.5
C26 C28 H28A 109.5
C26 C28 H28B 109.5
H28A C28 H28B 109.5
C26 C28 H28C 109.5
H28A C28 H28C 109.5
H28B C28 H28C 109.5
C26 C29 H29A 109.5
C26 C29 H29B 109.5
H29A C29 H29B 109.5
C26 C29 H29C 109.5
H29A C29 H29C 109.5
H29B C29 H29C 109.5
C6 C31 C4 121.3(8)
C6 C31 H31 119.3
C4 C31 H31 119.3
C47 C32 C33 117.6(6)
C47 C32 Rh2 112.6(6)
C33 C32 Rh2 114.1(5)
C47 C32 H32 103.4
C33 C32 H32 103.4
Rh2 C32 H32 103.4
C34 C33 C38 119.8(7)
C34 C33 C32 121.6(7)
C38 C33 C32 118.6(7)
C33 C34 C35 119.7(8)
C33 C34 P3 115.3(6)
C35 C34 P3 124.5(7)
C34 C35 C36 119.5(8)
C34 C35 H35 120.3
C36 C35 H35 120.3
C37 C36 C35 120.1(7)
C37 C36 H36 120.0
C35 C36 H36 120.0
C38 C37 C36 119.7(8)
C38 C37 H37 120.2
C36 C37 H37 120.2
C37 C38 C33 121.0(8)
C37 C38 H38 119.5
C33 C38 H38 119.5
C40 C39 C42 111.0(7)
C40 C39 C41 106.0(7)
C42 C39 C41 110.0(7)
C40 C39 P3 104.6(5)
C42 C39 P3 109.6(6)
C41 C39 P3 115.5(6)
C39 C40 H40A 109.5
C39 C40 H40B 109.5
H40A C40 H40B 109.5
C39 C40 H40C 109.5
H40A C40 H40C 109.5
H40B C40 H40C 109.5
C39 C41 H41A 109.5
C39 C41 H41B 109.5
H41A C41 H41B 109.5
C39 C41 H41C 109.5
H41A C41 H41C 109.5
H41B C41 H41C 109.5
C39 C42 H42A 109.5
C39 C42 H42B 109.5
H42A C42 H42B 109.5
C39 C42 H42C 109.5
H42A C42 H42C 109.5
H42B C42 H42C 109.5
C46 C43 C45 108.1(7)
C46 C43 C44 108.5(7)
C45 C43 C44 107.0(7)
C46 C43 P3 115.9(6)
C45 C43 P3 108.0(6)
C44 C43 P3 108.9(6)
C43 C44 H44A 109.5
C43 C44 H44B 109.5
H44A C44 H44B 109.5
C43 C44 H44C 109.5
H44A C44 H44C 109.5
H44B C44 H44C 109.5
C43 C45 H45A 109.5
C43 C45 H45B 109.5
H45A C45 H45B 109.5
C43 C45 H45C 109.5
H45A C45 H45C 109.5
H45B C45 H45C 109.5
C43 C46 H46A 109.5
C43 C46 H46B 109.5
H46A C46 H46B 109.5
C43 C46 H46C 109.5
H46A C46 H46C 109.5
H46B C46 H46C 109.5
C52 C47 C48 117.4(7)
C52 C47 C32 123.9(7)
C48 C47 C32 118.7(7)
C49 C48 C47 120.4(7)
C49 C48 P4 124.9(6)
C47 C48 P4 114.2(6)
C50 C49 C48 121.8(8)
C50 C49 H49 119.1
C48 C49 H49 119.1
C51 C50 C49 118.3(8)
C51 C50 H50 120.8
C49 C50 H50 120.8
C50 C51 C52 122.4(8)
C50 C51 H51 118.8
C52 C51 H51 118.8
C51 C52 C47 119.6(7)
C51 C52 H52 120.2
C47 C52 H52 120.2
C55 C53 C56 106.9(7)
C55 C53 C54 109.6(7)
C56 C53 C54 108.9(7)
C55 C53 P4 110.9(6)
C56 C53 P4 105.7(5)
C54 C53 P4 114.5(6)
C53 C54 H54A 109.5
C53 C54 H54B 109.5
H54A C54 H54B 109.5
C53 C54 H54C 109.5
H54A C54 H54C 109.5
H54B C54 H54C 109.5
C53 C55 H55A 109.5
C53 C55 H55B 109.5
H55A C55 H55B 109.5
C53 C55 H55C 109.5
H55A C55 H55C 109.5
H55B C55 H55C 109.5
C53 C56 H56A 109.5
C53 C56 H56B 109.5
H56A C56 H56B 109.5
C53 C56 H56C 109.5
H56A C56 H56C 109.5
H56B C56 H56C 109.5
C58 C57 C60 107.6(7)
C58 C57 C59 107.8(7)
C60 C57 C59 107.3(7)
C58 C57 P4 107.9(5)
C60 C57 P4 108.1(6)
C59 C57 P4 117.7(6)
C57 C58 H58A 109.5
C57 C58 H58B 109.5
H58A C58 H58B 109.5
C57 C58 H58C 109.5
H58A C58 H58C 109.5
H58B C58 H58C 109.5
C57 C59 H59A 109.5
C57 C59 H59B 109.5
H59A C59 H59B 109.5
C57 C59 H59C 109.5
H59A C59 H59C 109.5
H59B C59 H59C 109.5
C57 C60 H60A 109.5
C57 C60 H60B 109.5
H60A C60 H60B 109.5
C57 C60 H60C 109.5
H60A C60 H60C 109.5
H60B C60 H60C 109.5
C77 C62 C63 115.0(7)
C77 C62 Rh3 112.7(5)
C63 C62 Rh3 115.5(5)
C77 C62 H62 104.0
C63 C62 H62 104.0
Rh3 C62 H62 104.0
C64 C63 C68 120.6(8)
C64 C63 C62 120.3(7)
C68 C63 C62 119.0(7)
C63 C64 C65 117.9(7)
C63 C64 P6 115.6(6)
C65 C64 P6 126.4(6)
C66 C65 C64 120.2(8)
C66 C65 H65 119.9
C64 C65 H65 119.9
C67 C66 C65 121.3(8)
C67 C66 H66 119.4
C65 C66 H66 119.4
C66 C67 C68 119.1(9)
C66 C67 H67 120.4
C68 C67 H67 120.4
C67 C68 C63 120.6(9)
C67 C68 H68 119.7
C63 C68 H68 119.7
C70 C69 C71 109.4(7)
C70 C69 C72 108.0(8)
C71 C69 C72 108.5(8)
C70 C69 P6 108.2(7)
C71 C69 P6 108.2(6)
C72 C69 P6 114.5(6)
C69 C70 H70A 109.5
C69 C70 H70B 109.5
H70A C70 H70B 109.5
C69 C70 H70C 109.5
H70A C70 H70C 109.5
H70B C70 H70C 109.5
C69 C71 H71A 109.5
C69 C71 H71B 109.5
H71A C71 H71B 109.5
C69 C71 H71C 109.5
H71A C71 H71C 109.5
H71B C71 H71C 109.5
C69 C72 H72A 109.5
C69 C72 H72B 109.5
H72A C72 H72B 109.5
C69 C72 H72C 109.5
H72A C72 H72C 109.5
H72B C72 H72C 109.5
C76 C73 C74 109.1(7)
C76 C73 C75 108.2(7)
C74 C73 C75 107.3(7)
C76 C73 P6 105.7(6)
C74 C73 P6 108.9(6)
C75 C73 P6 117.4(6)
C73 C74 H74A 109.5
C73 C74 H74B 109.5
H74A C74 H74B 109.5
C73 C74 H74C 109.5
H74A C74 H74C 109.5
H74B C74 H74C 109.5
C73 C75 H75A 109.5
C73 C75 H75B 109.5
H75A C75 H75B 109.5
C73 C75 H75C 109.5
H75A C75 H75C 109.5
H75B C75 H75C 109.5
C73 C76 H76A 109.5
C73 C76 H76B 109.5
H76A C76 H76B 109.5
C73 C76 H76C 109.5
H76A C76 H76C 109.5
H76B C76 H76C 109.5
C82 C77 C78 118.5(8)
C82 C77 C62 123.7(7)
C78 C77 C62 117.9(7)
C79 C78 C77 120.0(8)
C79 C78 P5 125.3(7)
C77 C78 P5 113.7(6)
C80 C79 C78 121.5(9)
C80 C79 H79 119.3
C78 C79 H79 119.3
C79 C80 C81 118.1(9)
C79 C80 H80 121.0
C81 C80 H80 120.9
C80 C81 C82 122.5(9)
C80 C81 H81 118.7
C82 C81 H81 118.7
C81 C82 C77 119.3(8)
C81 C82 H82 120.4
C77 C82 H82 120.4
C86 C83 C85 106.9(7)
C86 C83 C84 107.1(7)
C85 C83 C84 108.1(7)
C86 C83 P5 109.3(6)
C85 C83 P5 107.8(6)
C84 C83 P5 117.1(6)
C83 C84 H84A 109.5
C83 C84 H84B 109.5
H84A C84 H84B 109.5
C83 C84 H84C 109.5
H84A C84 H84C 109.5
H84B C84 H84C 109.5
C83 C85 H85A 109.5
C83 C85 H85B 109.5
H85A C85 H85B 109.5
C83 C85 H85C 109.5
H85A C85 H85C 109.5
H85B C85 H85C 109.5
C83 C86 H86A 109.5
C83 C86 H86B 109.5
H86A C86 H86B 109.5
C83 C86 H86C 109.5
H86A C86 H86C 109.5
H86B C86 H86C 109.5
C89 C87 C88 108.8(8)
C89 C87 C90 108.2(8)
C88 C87 C90 107.8(8)
C89 C87 P5 114.7(7)
C88 C87 P5 111.3(6)
C90 C87 P5 105.8(6)
C87 C88 H88A 109.5
C87 C88 H88B 109.5
H88A C88 H88B 109.5
C87 C88 H88C 109.5
H88A C88 H88C 109.5
H88B C88 H88C 109.5
C87 C89 H89A 109.5
C87 C89 H89B 109.5
H89A C89 H89B 109.5
C87 C89 H89C 109.5
H89A C89 H89C 109.5
H89B C89 H89C 109.5
C87 C90 H90A 109.5
C87 C90 H90B 109.5
H90A C90 H90B 109.5
C87 C90 H90C 109.5
H90A C90 H90C 109.5
H90B C90 H90C 109.5
F9 C91 F7 109.2(8)
F9 C91 F8 106.8(8)
F7 C91 F8 106.1(8)
F9 C91 S3 113.3(7)
F7 C91 S3 112.0(7)
F8 C91 S3 109.1(7)
S2 O4 Rh2 165.8(4)
S3 O7 Rh3 128.8(4)
C7 P1 C12 105.7(4)
C7 P1 C8 105.8(4)
C12 P1 C8 112.1(4)
C7 P1 Rh1 102.1(3)
C12 P1 Rh1 116.2(3)
C8 P1 Rh1 113.5(3)
C21 P2 C26 106.2(4)
C21 P2 C22 104.5(4)
C26 P2 C22 111.2(3)
C21 P2 Rh1 98.2(2)
C26 P2 Rh1 111.4(3)
C22 P2 Rh1 122.8(3)
C34 P3 C43 106.7(4)
C34 P3 C39 106.2(4)
C43 P3 C39 112.7(4)
C34 P3 Rh2 102.1(3)
C43 P3 Rh2 113.6(3)
C39 P3 Rh2 114.3(3)
C48 P4 C53 105.8(4)
C48 P4 C57 106.5(4)
C53 P4 C57 111.1(4)
C48 P4 Rh2 98.6(3)
C53 P4 Rh2 120.3(3)
C57 P4 Rh2 112.5(3)
C78 P5 C87 104.7(4)
C78 P5 C83 105.3(4)
C87 P5 C83 111.5(4)
C78 P5 Rh3 98.4(3)
C87 P5 Rh3 122.0(3)
C83 P5 Rh3 112.4(3)
C64 P6 C73 106.0(4)
C64 P6 C69 106.3(4)
C73 P6 C69 113.2(4)
C64 P6 Rh3 102.0(3)
C73 P6 Rh3 115.6(3)
C69 P6 Rh3 112.4(3)
C1 Rh1 O1 156.9(3)
C1 Rh1 P1 85.2(2)
O1 Rh1 P1 95.68(16)
C1 Rh1 P2 82.3(2)
O1 Rh1 P2 103.01(16)
P1 Rh1 P2 157.83(8)
C1 Rh1 H1M 91(3)
O1 Rh1 H1M 112(3)
P1 Rh1 H1M 83(3)
P2 Rh1 H1M 79(3)
C32 Rh2 O4 153.0(3)
C32 Rh2 P3 85.9(2)
O4 Rh2 P3 97.65(15)
C32 Rh2 P4 82.4(2)
O4 Rh2 P4 99.42(15)
P3 Rh2 P4 161.28(8)
C32 Rh2 H2M 115.7(9)
O4 Rh2 H2M 91.2(8)
P3 Rh2 H2M 86.9(5)
P4 Rh2 H2M 85.1(5)
C62 Rh3 O7 164.3(3)
C62 Rh3 P6 85.1(2)
O7 Rh3 P6 95.01(14)
C62 Rh3 P5 81.3(2)
O7 Rh3 P5 103.10(15)
P6 Rh3 P5 156.77(8)
C62 Rh3 H3M 83(3)
O7 Rh3 H3M 113(3)
P6 Rh3 H3M 92(3)
P5 Rh3 H3M 68(3)
O8 S3 O9 116.7(5)
O8 S3 O7 114.2(5)
O9 S3 O7 114.6(4)
O8 S3 C91 104.3(5)
O9 S3 C91 102.0(4)
O7 S3 C91 102.4(4)
F4 C61 F6 106.8(9)
F4 C61 F5 106.9(9)
F6 C61 F5 104.0(9)
F4 C61 S2 111.9(8)
F6 C61 S2 113.1(8)
F5 C61 S2 113.5(7)
O5 S2 O6 116.4(4)
O5 S2 O4 114.4(4)
O6 S2 O4 114.1(4)
O5 S2 C61 102.6(5)
O6 S2 C61 104.5(5)
O4 S2 C61 102.4(4)
S1B O1 Rh1 163.0(6)
S1A O1 Rh1 131.1(5)
F1A C30A F3A 106.9(16)
F1A C30A F2A 111.0(15)
F3A C30A F2A 109.5(14)
F1A C30A S1A 109.0(14)
F3A C30A S1A 109.5(14)
F2A C30A S1A 110.9(16)
O1 S1A O2A 117.7(9)
O1 S1A O3A 110.6(7)
O2A S1A O3A 114.4(11)
O1 S1A C30A 105.8(7)
O2A S1A C30A 105.5(12)
O3A S1A C30A 100.8(9)
F2B C30B F3B 103(3)
F2B C30B F1B 103(3)
F3B C30B F1B 102(3)
F2B C30B S1B 107(3)
F3B C30B S1B 126(3)
F1B C30B S1B 113(3)
O2B S1B O3B 106(3)
O2B S1B O1 120(4)
O3B S1B O1 107.7(13)
O2B S1B C30B 116(3)
O3B S1B C30B 94.9(17)
O1 S1B C30B 108.5(13)

loop_
_geom_bond_atom_site_label_1
_geom_bond_atom_site_label_2
_geom_bond_distance
C1 C2 1.504(10)
C1 C16 1.521(10)
C1 Rh1 2.059(8)
C1 H1 1.0000
C2 C7 1.414(11)
C2 C3 1.424(11)
C3 C4 1.415(11)
C3 H3 0.9500
C4 C31 1.386(11)
C4 H4 0.9500
C6 C31 1.369(11)
C6 C7 1.420(10)
C6 H6 0.9500
C7 P1 1.779(8)
C8 C10 1.509(10)
C8 C11 1.534(10)
C8 C9 1.549(12)
C8 P1 1.885(8)
C9 H9A 0.9800
C9 H9B 0.9800
C9 H9C 0.9800
C10 H10A 0.9800
C10 H10B 0.9800
C10 H10C 0.9800
C11 H11A 0.9800
C11 H11B 0.9800
C11 H11C 0.9800
C12 C14 1.529(11)
C12 C15 1.540(11)
C12 C13 1.559(10)
C12 P1 1.883(9)
C13 H13A 0.9800
C13 H13B 0.9800
C13 H13C 0.9800
C14 H14A 0.9800
C14 H14B 0.9800
C14 H14C 0.9800
C15 H15A 0.9800
C15 H15B 0.9800
C15 H15C 0.9800
C16 C17 1.404(10)
C16 C21 1.419(10)
C17 C18 1.358(12)
C17 H17 0.9500
C18 C19 1.423(11)
C18 H18 0.9500
C19 C20 1.356(11)
C19 H19 0.9500
C20 C21 1.415(10)
C20 H20 0.9500
C21 P2 1.820(8)
C22 C24 1.505(11)
C22 C25 1.544(10)
C22 C23 1.546(11)
C22 P2 1.888(8)
C23 H23A 0.9800
C23 H23B 0.9800
C23 H23C 0.9800
C24 H24A 0.9800
C24 H24B 0.9800
C24 H24C 0.9800
C25 H25A 0.9800
C25 H25B 0.9800
C25 H25C 0.9800
C26 C28 1.541(11)
C26 C29 1.543(10)
C26 C27 1.551(10)
C26 P2 1.889(8)
C27 H27A 0.9800
C27 H27B 0.9800
C27 H27C 0.9800
C28 H28A 0.9800
C28 H28B 0.9800
C28 H28C 0.9800
C29 H29A 0.9800
C29 H29B 0.9800
C29 H29C 0.9800
C31 H31 0.9500
C32 C47 1.474(10)
C32 C33 1.540(10)
C32 Rh2 2.080(8)
C32 H32 1.0000
C33 C34 1.391(10)
C33 C38 1.401(10)
C34 C35 1.408(10)
C34 P3 1.798(8)
C35 C36 1.414(10)
C35 H35 0.9500
C36 C37 1.393(11)
C36 H36 0.9500
C37 C38 1.382(10)
C37 H37 0.9500
C38 H38 0.9500
C39 C40 1.531(11)
C39 C42 1.532(11)
C39 C41 1.563(11)
C39 P3 1.899(8)
C40 H40A 0.9800
C40 H40B 0.9800
C40 H40C 0.9800
C41 H41A 0.9800
C41 H41B 0.9800
C41 H41C 0.9800
C42 H42A 0.9800
C42 H42B 0.9800
C42 H42C 0.9800
C43 C46 1.529(11)
C43 C45 1.556(12)
C43 C44 1.562(11)
C43 P3 1.861(9)
C44 H44A 0.9800
C44 H44B 0.9800
C44 H44C 0.9800
C45 H45A 0.9800
C45 H45B 0.9800
C45 H45C 0.9800
C46 H46A 0.9800
C46 H46B 0.9800
C46 H46C 0.9800
C47 C52 1.408(10)
C47 C48 1.419(10)
C48 C49 1.386(11)
C48 P4 1.834(8)
C49 C50 1.375(11)
C49 H49 0.9500
C50 C51 1.364(11)
C50 H50 0.9500
C51 C52 1.403(11)
C51 H51 0.9500
C52 H52 0.9500
C53 C55 1.516(10)
C53 C56 1.527(11)
C53 C54 1.528(11)
C53 P4 1.877(8)
C54 H54A 0.9800
C54 H54B 0.9800
C54 H54C 0.9800
C55 H55A 0.9800
C55 H55B 0.9800
C55 H55C 0.9800
C56 H56A 0.9800
C56 H56B 0.9800
C56 H56C 0.9800
C57 C58 1.527(10)
C57 C60 1.530(10)
C57 C59 1.543(10)
C57 P4 1.883(9)
C58 H58A 0.9800
C58 H58B 0.9800
C58 H58C 0.9800
C59 H59A 0.9800
C59 H59B 0.9800
C59 H59C 0.9800
C60 H60A 0.9800
C60 H60B 0.9800
C60 H60C 0.9800
C62 C77 1.504(11)
C62 C63 1.550(10)
C62 Rh3 2.049(7)
C62 H62 1.0000
C63 C64 1.379(11)
C63 C68 1.410(11)
C64 C65 1.421(10)
C64 P6 1.801(8)
C65 C66 1.386(11)
C65 H65 0.9500
C66 C67 1.375(12)
C66 H66 0.9500
C67 C68 1.380(11)
C67 H67 0.9500
C68 H68 0.9500
C69 C70 1.520(12)
C69 C71 1.535(11)
C69 C72 1.543(11)
C69 P6 1.872(9)
C70 H70A 0.9800
C70 H70B 0.9800
C70 H70C 0.9800
C71 H71A 0.9800
C71 H71B 0.9800
C71 H71C 0.9800
C72 H72A 0.9800
C72 H72B 0.9800
C72 H72C 0.9800
C73 C76 1.535(11)
C73 C74 1.544(11)
C73 C75 1.560(10)
C73 P6 1.869(9)
C74 H74A 0.9800
C74 H74B 0.9800
C74 H74C 0.9800
C75 H75A 0.9800
C75 H75B 0.9800
C75 H75C 0.9800
C76 H76A 0.9800
C76 H76B 0.9800
C76 H76C 0.9800
C77 C82 1.391(11)
C77 C78 1.402(11)
C78 C79 1.394(11)
C78 P5 1.838(9)
C79 C80 1.358(12)
C79 H79 0.9500
C80 C81 1.381(12)
C80 H80 0.9500
C81 C82 1.383(11)
C81 H81 0.9500
C82 H82 0.9500
C83 C86 1.527(11)
C83 C85 1.537(11)
C83 C84 1.549(11)
C83 P5 1.885(9)
C84 H84A 0.9800
C84 H84B 0.9800
C84 H84C 0.9800
C85 H85A 0.9800
C85 H85B 0.9800
C85 H85C 0.9800
C86 H86A 0.9800
C86 H86B 0.9800
C86 H86C 0.9800
C87 C89 1.514(12)
C87 C88 1.544(12)
C87 C90 1.575(12)
C87 P5 1.872(8)
C88 H88A 0.9800
C88 H88B 0.9800
C88 H88C 0.9800
C89 H89A 0.9800
C89 H89B 0.9800
C89 H89C 0.9800
C90 H90A 0.9800
C90 H90B 0.9800
C90 H90C 0.9800
C91 F9 1.284(11)
C91 F7 1.326(10)
C91 F8 1.354(10)
C91 S3 1.831(11)
F4 C61 1.316(10)
F5 C61 1.354(11)
F6 C61 1.341(11)
O4 S2 1.442(5)
O4 Rh2 2.231(5)
O5 S2 1.422(6)
O6 S2 1.427(7)
O7 S3 1.453(6)
O7 Rh3 2.302(6)
O8 S3 1.412(7)
O9 S3 1.420(6)
P1 Rh1 2.327(2)
P2 Rh1 2.384(2)
P3 Rh2 2.312(2)
P4 Rh2 2.356(2)
P5 Rh3 2.374(2)
P6 Rh3 2.318(2)
Rh1 O1 2.277(6)
Rh1 H1M 1.36(2)
Rh2 H2M 1.25(2)
Rh3 H3M 1.28(2)
C61 S2 1.782(12)
O1 S1B 1.377(10)
O1 S1A 1.407(7)
C30A F1A 1.349(15)
C30A F3A 1.347(14)
C30A F2A 1.357(15)
C30A S1A 1.79(3)
O2A S1A 1.41(3)
S1A O3A 1.465(13)
C30B F2B 1.35(2)
C30B F3B 1.35(2)
C30B F1B 1.35(2)
C30B S1B 1.70(6)
S1B O2B 1.31(7)
S1B O3B 1.32(3)

loop_
_geom_hbond_atom_site_label_D
_geom_hbond_atom_site_label_H
_geom_hbond_atom_site_label_A
_geom_hbond_distance_DH
_geom_hbond_distance_HA
_geom_hbond_distance_DA
_geom_hbond_angle_DHA
_geom_hbond_site_symmetry_A
C89 H89A F4 0.98 2.53 3.332(11) 139.0 4_645
C88 H88A S3 0.98 3.03 3.998(10) 168.9 .
C85 H85C O7 0.98 2.59 3.375(11) 137.3 .
C85 H85B O9 0.98 2.61 3.215(11) 119.8 .
C74 H74C O7 0.98 2.44 3.341(10) 152.1 .
C72 H72C O9 0.98 2.59 3.365(10) 135.9 7_665
C65 H65 O9 0.95 2.64 3.566(11) 166.2 7_665
C60 H60B O5 0.98 2.64 3.240(11) 119.6 .
C55 H55C O5 0.98 2.54 3.347(11) 139.7 .
C54 H54C F8 0.98 2.41 3.362(10) 163.5 7_665
C46 H46C O2B 0.98 2.42 3.31(7) 149.9 7_655
C46 H46C O2A 0.98 2.50 3.30(3) 138.6 7_655
C42 H42A S2 0.98 2.99 3.960(8) 169.0 .
C42 H42A O4 0.98 2.54 3.410(10) 148.2 .
C40 H40C O4 0.98 2.64 3.490(10) 144.7 .
C28 H28C O2B 0.98 2.57 3.12(7) 115.2 .
C25 H25C S1A 0.98 2.95 3.909(10) 166.6 .
C25 H25C O2A 0.98 2.57 3.48(3) 155.4 .
C15 H15C F3A 0.98 2.54 3.282(16) 132.2 .
C14 H14A O1 0.98 2.51 3.400(10) 151.0 .
C10 H10B O5 0.98 2.62 3.521(10) 153.3 7_655
C6 H6 O5 0.95 2.39 3.286(11) 157.0 7_655
C6 H6 O5 0.95 2.39 3.286(11) 157.0 7_655
C10 H10B O5 0.98 2.62 3.521(10) 153.3 7_655
C14 H14A O1 0.98 2.51 3.400(10) 151.0 .
C15 H15C F3A 0.98 2.54 3.282(16) 132.2 .
C25 H25C O2A 0.98 2.57 3.48(3) 155.4 .
C25 H25C S1A 0.98 2.95 3.909(10) 166.6 .
C28 H28C O2B 0.98 2.57 3.12(7) 115.2 .
C40 H40C O4 0.98 2.64 3.490(10) 144.7 .
C42 H42A O4 0.98 2.54 3.410(10) 148.2 .
C42 H42A S2 0.98 2.99 3.960(8) 169.0 .
C46 H46C O2A 0.98 2.50 3.30(3) 138.6 7_655
C46 H46C O2B 0.98 2.42 3.31(7) 149.9 7_655
C54 H54C F8 0.98 2.41 3.362(10) 163.5 7_665
C55 H55C O5 0.98 2.54 3.347(11) 139.7 .
C60 H60B O5 0.98 2.64 3.240(11) 119.6 .
C65 H65 O9 0.95 2.64 3.566(11) 166.2 7_665
C72 H72C O9 0.98 2.59 3.365(10) 135.9 7_665
C74 H74C O7 0.98 2.44 3.341(10) 152.1 .
C85 H85B O9 0.98 2.61 3.215(11) 119.8 .
C85 H85C O7 0.98 2.59 3.375(11) 137.3 .
C88 H88A S3 0.98 3.03 3.998(10) 168.9 .
C89 H89A F4 0.98 2.53 3.332(11) 139.0 4_645

loop_
_geom_torsion_atom_site_label_1
_geom_torsion_atom_site_label_2
_geom_torsion_atom_site_label_3
_geom_torsion_atom_site_label_4
_geom_torsion
C16 C1 C2 C7 120.3(8)
Rh1 C1 C2 C7 -11.4(10)
C16 C1 C2 C3 -61.3(10)
Rh1 C1 C2 C3 167.0(6)
C7 C2 C3 C4 -8.6(12)
C1 C2 C3 C4 173.0(7)
C2 C3 C4 C31 2.2(12)
C3 C2 C7 C6 10.3(12)
C1 C2 C7 C6 -171.3(7)
C3 C2 C7 P1 -168.4(6)
C1 C2 C7 P1 9.9(10)
C31 C6 C7 C2 -5.7(12)
C31 C6 C7 P1 172.9(6)
C2 C1 C16 C17 9.9(12)
Rh1 C1 C16 C17 143.3(7)
C2 C1 C16 C21 -172.5(7)
Rh1 C1 C16 C21 -39.1(9)
C21 C16 C17 C18 -6.4(12)
C1 C16 C17 C18 171.2(8)
C16 C17 C18 C19 1.8(14)
C17 C18 C19 C20 2.4(14)
C18 C19 C20 C21 -1.7(13)
C19 C20 C21 C16 -3.0(12)
C19 C20 C21 P2 171.4(7)
C17 C16 C21 C20 6.9(11)
C1 C16 C21 C20 -170.9(7)
C17 C16 C21 P2 -168.1(6)
C1 C16 C21 P2 14.1(9)
C7 C6 C31 C4 -0.7(13)
C3 C4 C31 C6 2.5(13)
C47 C32 C33 C34 123.3(9)
Rh2 C32 C33 C34 -11.9(10)
C47 C32 C33 C38 -58.1(10)
Rh2 C32 C33 C38 166.8(6)
C38 C33 C34 C35 5.0(12)
C32 C33 C34 C35 -176.3(8)
C38 C33 C34 P3 -167.9(6)
C32 C33 C34 P3 10.8(11)
C33 C34 C35 C36 -2.5(13)
P3 C34 C35 C36 169.8(7)
C34 C35 C36 C37 -1.6(13)
C35 C36 C37 C38 3.1(13)
C36 C37 C38 C33 -0.5(13)
C34 C33 C38 C37 -3.6(12)
C32 C33 C38 C37 177.7(7)
C33 C32 C47 C52 9.2(13)
Rh2 C32 C47 C52 145.0(7)
C33 C32 C47 C48 -174.1(7)
Rh2 C32 C47 C48 -38.2(10)
C52 C47 C48 C49 4.4(12)
C32 C47 C48 C49 -172.6(8)
C52 C47 C48 P4 -168.0(6)
C32 C47 C48 P4 15.1(10)
C47 C48 C49 C50 -2.7(13)
P4 C48 C49 C50 168.8(7)
C48 C49 C50 C51 0.1(14)
C49 C50 C51 C52 0.7(15)
C50 C51 C52 C47 1.2(14)
C48 C47 C52 C51 -3.6(13)
C32 C47 C52 C51 173.2(8)
C77 C62 C63 C64 -119.4(8)
Rh3 C62 C63 C64 14.4(11)
C77 C62 C63 C68 62.7(10)
Rh3 C62 C63 C68 -163.4(7)
C68 C63 C64 C65 -6.5(13)
C62 C63 C64 C65 175.7(8)
C68 C63 C64 P6 169.9(7)
C62 C63 C64 P6 -7.9(11)
C63 C64 C65 C66 5.3(13)
P6 C64 C65 C66 -170.6(7)
C64 C65 C66 C67 -2.6(14)
C65 C66 C67 C68 0.9(15)
C66 C67 C68 C63 -2.0(14)
C64 C63 C68 C67 5.0(14)
C62 C63 C68 C67 -177.2(8)
C63 C62 C77 C82 -4.2(11)
Rh3 C62 C77 C82 -139.3(7)
C63 C62 C77 C78 176.5(7)
Rh3 C62 C77 C78 41.4(9)
C82 C77 C78 C79 -4.0(12)
C62 C77 C78 C79 175.3(8)
C82 C77 C78 P5 165.7(6)
C62 C77 C78 P5 -15.0(10)
C77 C78 C79 C80 2.2(13)
P5 C78 C79 C80 -166.2(7)
C78 C79 C80 C81 -0.3(14)
C79 C80 C81 C82 0.3(14)
C80 C81 C82 C77 -2.2(14)
C78 C77 C82 C81 4.0(12)
C62 C77 C82 C81 -175.3(8)
C2 C7 P1 C12 118.0(6)
C6 C7 P1 C12 -60.6(8)
C2 C7 P1 C8 -122.8(6)
C6 C7 P1 C8 58.5(8)
C2 C7 P1 Rh1 -3.9(6)
C6 C7 P1 Rh1 177.5(7)
C14 C12 P1 C7 169.1(6)
C15 C12 P1 C7 -73.8(6)
C13 C12 P1 C7 44.2(7)
C14 C12 P1 C8 54.2(6)
C15 C12 P1 C8 171.4(5)
C13 C12 P1 C8 -70.6(7)
C14 C12 P1 Rh1 -78.6(6)
C15 C12 P1 Rh1 38.6(6)
C13 C12 P1 Rh1 156.6(5)
C10 C8 P1 C7 -79.8(7)
C11 C8 P1 C7 159.1(6)
C9 C8 P1 C7 42.2(6)
C10 C8 P1 C12 35.0(8)
C11 C8 P1 C12 -86.1(6)
C9 C8 P1 C12 157.0(5)
C10 C8 P1 Rh1 169.1(5)
C11 C8 P1 Rh1 48.0(6)
C9 C8 P1 Rh1 -68.9(6)
C20 C21 P2 C26 -47.1(8)
C16 C21 P2 C26 127.6(6)
C20 C21 P2 C22 70.6(8)
C16 C21 P2 C22 -114.7(6)
C20 C21 P2 Rh1 -162.3(7)
C16 C21 P2 Rh1 12.3(6)
C28 C26 P2 C21 -160.2(5)
C29 C26 P2 C21 76.6(7)
C27 C26 P2 C21 -44.9(7)
C28 C26 P2 C22 86.6(6)
C29 C26 P2 C22 -36.6(8)
C27 C26 P2 C22 -158.0(6)
C28 C26 P2 Rh1 -54.3(6)
C29 C26 P2 Rh1 -177.5(5)
C27 C26 P2 Rh1 61.0(7)
C24 C22 P2 C21 -40.4(7)
C25 C22 P2 C21 -166.4(6)
C23 C22 P2 C21 76.4(6)
C24 C22 P2 C26 73.8(7)
C25 C22 P2 C26 -52.2(7)
C23 C22 P2 C26 -169.4(6)
C24 C22 P2 Rh1 -150.5(5)
C25 C22 P2 Rh1 83.6(6)
C23 C22 P2 Rh1 -33.7(7)
C33 C34 P3 C43 -124.0(7)
C35 C34 P3 C43 63.5(9)
C33 C34 P3 C39 115.5(7)
C35 C34 P3 C39 -57.0(9)
C33 C34 P3 Rh2 -4.5(7)
C35 C34 P3 Rh2 -177.0(7)
C46 C43 P3 C34 -80.7(7)
C45 C43 P3 C34 40.7(6)
C44 C43 P3 C34 156.6(6)
C46 C43 P3 C39 35.6(8)
C45 C43 P3 C39 157.0(5)
C44 C43 P3 C39 -87.1(6)
C46 C43 P3 Rh2 167.6(6)
C45 C43 P3 Rh2 -71.0(6)
C44 C43 P3 Rh2 44.9(6)
C40 C39 P3 C34 -72.3(6)
C42 C39 P3 C34 168.6(5)
C41 C39 P3 C34 43.8(7)
C40 C39 P3 C43 171.2(5)
C42 C39 P3 C43 52.1(6)
C41 C39 P3 C43 -72.8(7)
C40 C39 P3 Rh2 39.5(6)
C42 C39 P3 Rh2 -79.6(6)
C41 C39 P3 Rh2 155.5(6)
C49 C48 P4 C53 74.0(8)
C47 C48 P4 C53 -114.1(7)
C49 C48 P4 C57 -44.4(8)
C47 C48 P4 C57 127.6(6)
C49 C48 P4 Rh2 -161.1(7)
C47 C48 P4 Rh2 10.9(7)
C55 C53 P4 C48 -169.0(6)
C56 C53 P4 C48 75.4(6)
C54 C53 P4 C48 -44.4(7)
C55 C53 P4 C57 -53.8(7)
C56 C53 P4 C57 -169.4(6)
C54 C53 P4 C57 70.8(7)
C55 C53 P4 Rh2 80.7(6)
C56 C53 P4 Rh2 -34.8(7)
C54 C53 P4 Rh2 -154.7(5)
C58 C57 P4 C48 -43.8(7)
C60 C57 P4 C48 -159.9(5)
C59 C57 P4 C48 78.4(7)
C58 C57 P4 C53 -158.5(6)
C60 C57 P4 C53 85.3(6)
C59 C57 P4 C53 -36.3(7)
C58 C57 P4 Rh2 63.3(6)
C60 C57 P4 Rh2 -52.9(6)
C59 C57 P4 Rh2 -174.6(5)
C79 C78 P5 C87 -77.2(8)
C77 C78 P5 C87 113.8(7)
C79 C78 P5 C83 40.5(8)
C77 C78 P5 C83 -128.6(6)
C79 C78 P5 Rh3 156.5(7)
C77 C78 P5 Rh3 -12.5(6)
C89 C87 P5 C78 42.9(8)
C88 C87 P5 C78 167.0(7)
C90 C87 P5 C78 -76.2(8)
C89 C87 P5 C83 -70.4(8)
C88 C87 P5 C83 53.6(8)
C90 C87 P5 C83 170.4(7)
C89 C87 P5 Rh3 152.9(6)
C88 C87 P5 Rh3 -83.0(7)
C90 C87 P5 Rh3 33.7(8)
C86 C83 P5 C78 44.0(7)
C85 C83 P5 C78 159.9(5)
C84 C83 P5 C78 -78.0(7)
C86 C83 P5 C87 157.0(6)
C85 C83 P5 C87 -87.1(6)
C84 C83 P5 C87 35.0(8)
C86 C83 P5 Rh3 -62.1(6)
C85 C83 P5 Rh3 53.8(6)
C84 C83 P5 Rh3 175.9(6)
C63 C64 P6 C73 -122.5(7)
C65 C64 P6 C73 53.6(9)
C63 C64 P6 C69 116.8(7)
C65 C64 P6 C69 -67.1(9)
C63 C64 P6 Rh3 -1.1(7)
C65 C64 P6 Rh3 175.0(7)
C76 C73 P6 C64 73.7(6)
C74 C73 P6 C64 -169.2(6)
C75 C73 P6 C64 -47.0(7)
C76 C73 P6 C69 -170.2(5)
C74 C73 P6 C69 -53.1(6)
C75 C73 P6 C69 69.1(7)
C76 C73 P6 Rh3 -38.4(6)
C74 C73 P6 Rh3 78.7(6)
C75 C73 P6 Rh3 -159.2(5)
C70 C69 P6 C64 -42.2(6)
C71 C69 P6 C64 -160.6(6)
C72 C69 P6 C64 78.3(8)
C70 C69 P6 C73 -158.2(5)
C71 C69 P6 C73 83.5(7)
C72 C69 P6 C73 -37.7(8)
C70 C69 P6 Rh3 68.6(6)
C71 C69 P6 Rh3 -49.8(7)
C72 C69 P6 Rh3 -171.0(6)
Rh3 O7 S3 O8 -33.8(6)
Rh3 O7 S3 O9 104.6(5)
Rh3 O7 S3 C91 -145.8(5)
F9 C91 S3 O8 -169.6(7)
F7 C91 S3 O8 -45.6(8)
F8 C91 S3 O8 71.6(8)
F9 C91 S3 O9 68.5(7)
F7 C91 S3 O9 -167.5(7)
F8 C91 S3 O9 -50.3(8)
F9 C91 S3 O7 -50.3(7)
F7 C91 S3 O7 73.7(7)
F8 C91 S3 O7 -169.1(7)
Rh2 O4 S2 O5 27(2)
Rh2 O4 S2 O6 -110.2(19)
Rh2 O4 S2 C61 137.4(19)
F4 C61 S2 O5 -52.2(8)
F6 C61 S2 O5 68.5(8)
F5 C61 S2 O5 -173.3(7)
F4 C61 S2 O6 69.7(8)
F6 C61 S2 O6 -169.6(7)
F5 C61 S2 O6 -51.4(8)
F4 C61 S2 O4 -171.0(7)
F6 C61 S2 O4 -50.4(8)
F5 C61 S2 O4 67.8(8)
S1B O1 S1A O2A 57.9(14)
Rh1 O1 S1A O2A -99.7(14)
S1B O1 S1A O3A -167.9(10)
Rh1 O1 S1A O3A 34.4(9)
S1B O1 S1A C30A -59.6(8)
Rh1 O1 S1A C30A 142.7(7)
F1A C30A S1A O1 176.1(10)
F3A C30A S1A O1 -67.3(13)
F2A C30A S1A O1 53.7(12)
F1A C30A S1A O2A 50.6(15)
F3A C30A S1A O2A 167.2(13)
F2A C30A S1A O2A -71.8(14)
F1A C30A S1A O3A -68.7(12)
F3A C30A S1A O3A 48.0(13)
F2A C30A S1A O3A 168.9(11)
S1A O1 S1B O2B -78(3)
Rh1 O1 S1B O2B 0(4)
S1A O1 S1B O3B 160.6(16)
Rh1 O1 S1B O3B -121(3)
S1A O1 S1B C30B 59.0(13)
Rh1 O1 S1B C30B 137(2)
F2B C30B S1B O2B 74(4)
F3B C30B S1B O2B -166(4)
F1B C30B S1B O2B -40(4)
F2B C30B S1B O3B -176(2)
F3B C30B S1B O3B -55(3)
F1B C30B S1B O3B 71(2)
F2B C30B S1B O1 -65(2)
F3B C30B S1B O1 56(3)
F1B C30B S1B O1 -178.3(18)

loop_
_platon_squeeze_void_nr
_platon_squeeze_void_average_x
_platon_squeeze_void_average_y
_platon_squeeze_void_average_z
_platon_squeeze_void_volume
_platon_squeeze_void_count_electrons
_platon_squeeze_void_content
1 -0.000 0.031 0.250 1048 391 ' '
2 -0.000 0.469 0.750 1048 389 ' '
3 0.242 0.046 0.015 18 2 ' '
4 0.242 0.454 0.515 18 3 ' '
5 0.249 0.755 0.017 20 4 ' '
6 0.251 0.255 0.017 20 3 ' '
7 0.249 0.745 0.517 20 4 ' '
8 0.251 0.245 0.517 20 3 ' '
9 0.258 0.546 0.015 18 2 ' '
10 0.258 0.954 0.515 18 3 ' '
11 0.500 0.942 0.250 1047 389 ' '
12 0.500 0.557 0.750 1047 387 ' '
13 0.742 0.454 -0.015 18 2 ' '
14 0.742 0.046 0.485 18 2 ' '
15 0.751 0.255 0.483 20 3 ' '
16 0.749 0.755 0.483 20 4 ' '
17 0.751 0.245 0.983 20 3 ' '
18 0.749 0.745 0.983 20 4 ' '
19 0.758 0.546 0.485 18 2 ' '
20 0.758 0.954 0.985 18 2 ' '
